data_7043812
loop_
_publ_author_name
'Waters, Jordan'
'Chen, Qien'
'Everitt, Thomas'
'Goicoechea, Jose M.'

_publ_section_title
;
 N-heterocyclic carbene adducts of the heavier group 15 tribromides.
 Normal to abnormal isomerism and bromide ion abstraction.
;
_journal_name_full 'Dalton Trans.'
_journal_paper_doi 10.1039/C7DT02431B
_journal_year 2017
_chemical_formula_moiety 'C27 H36 Br3 N2 Sb, 2(C4 H8 O)'
_chemical_formula_sum 'C35 H52 Br3 N2 O2 Sb'
_chemical_formula_weight 894.26
_chemical_name_systematic
;
 (aIPr)SbBr3*2THF
;
_space_group_crystal_system triclinic
_space_group_IT_number 2
_space_group_name_Hall '-P 1'
_space_group_name_H-M_alt 'P -1'
_symmetry_space_group_name_Hall '-P 1'
_symmetry_space_group_name_H-M 'P -1'
_atom_sites_solution_hydrogens geom
_audit_creation_method SHELXL-2013
_audit_update_record
;
2017-07-04 deposited with the CCDC.
2017-07-21 downloaded from the CCDC.
;
_cell_angle_alpha 98.938(2)
_cell_angle_beta 101.958(2)
_cell_angle_gamma 95.680(2)
_cell_formula_units_Z 2
_cell_length_a 11.0863(3)
_cell_length_b 11.8231(2)
_cell_length_c 15.2363(3)
_cell_measurement_reflns_used 20593
_cell_measurement_temperature 150(2)
_cell_measurement_theta_max 76.1930
_cell_measurement_theta_min 4.0560
_cell_volume 1912.17(8)
_computing_cell_refinement
;
CrysAlisPro, Agilent Technologies,
Version 1.171.35.21 (release 20-01-2012 CrysAlis171 .NET)
(compiled Jan 23 2012,18:06:46)
;
_computing_data_collection
;
CrysAlisPro, Agilent Technologies,
Version 1.171.35.21 (release 20-01-2012 CrysAlis171 .NET)
(compiled Jan 23 2012,18:06:46)
;
_computing_data_reduction
;
CrysAlisPro, Agilent Technologies,
Version 1.171.35.21 (release 20-01-2012 CrysAlis171 .NET)
(compiled Jan 23 2012,18:06:46)
;
_computing_molecular_graphics 'WinGX (Farrugia, 2005)'
_computing_publication_material 'XCIF (Sheldrick, 2001)'
_computing_structure_refinement 'SHELXL-2013 (Sheldrick, 2013)'
_computing_structure_solution 'SHELXS-97 (Sheldrick, 1990)'
_diffrn_ambient_temperature 150(2)
_diffrn_detector_area_resol_mean 10.4102
_diffrn_measured_fraction_theta_full 1.000
_diffrn_measured_fraction_theta_max 0.991
_diffrn_measurement_device_type 'SuperNova, Dual, Cu at zero, Atlas'
_diffrn_measurement_method '\w scans'
_diffrn_radiation_monochromator mirror
_diffrn_radiation_source 'SuperNova (Cu) X-ray Source'
_diffrn_radiation_type 'Cu K\a'
_diffrn_radiation_wavelength 1.54184
_diffrn_reflns_av_R_equivalents 0.0402
_diffrn_reflns_av_unetI/netI 0.0215
_diffrn_reflns_Laue_measured_fraction_full 1.000
_diffrn_reflns_Laue_measured_fraction_max 0.991
_diffrn_reflns_limit_h_max 13
_diffrn_reflns_limit_h_min -13
_diffrn_reflns_limit_k_max 14
_diffrn_reflns_limit_k_min -14
_diffrn_reflns_limit_l_max 18
_diffrn_reflns_limit_l_min -19
_diffrn_reflns_number 38814
_diffrn_reflns_point_group_measured_fraction_full 1.000
_diffrn_reflns_point_group_measured_fraction_max 0.991
_diffrn_reflns_theta_full 67.684
_diffrn_reflns_theta_max 76.392
_diffrn_reflns_theta_min 3.820
_exptl_absorpt_coefficient_mu 9.626
_exptl_absorpt_correction_T_max 1.00000
_exptl_absorpt_correction_T_min 0.38814
_exptl_absorpt_correction_type multi-scan
_exptl_absorpt_process_details
;
CrysAlisPro, Agilent Technologies,
Version 1.171.37.35g (release 09-12-2014 CrysAlis171 .NET)
(compiled Dec  9 2014,15:38:47)
Empirical absorption correction using spherical harmonics,
 implemented in SCALE3 ABSPACK scaling algorithm.
;
_exptl_crystal_colour colourless
_exptl_crystal_density_diffrn 1.553
_exptl_crystal_description block
_exptl_crystal_F_000 896
_exptl_crystal_size_max 0.200
_exptl_crystal_size_mid 0.100
_exptl_crystal_size_min 0.080
_refine_diff_density_max 1.228
_refine_diff_density_min -1.501
_refine_diff_density_rms 0.094
_refine_ls_extinction_method none
_refine_ls_goodness_of_fit_ref 1.041
_refine_ls_hydrogen_treatment constr
_refine_ls_matrix_type full
_refine_ls_number_parameters 426
_refine_ls_number_reflns 7943
_refine_ls_number_restraints 10
_refine_ls_restrained_S_all 1.045
_refine_ls_R_factor_all 0.0460
_refine_ls_R_factor_gt 0.0430
_refine_ls_shift/su_max 0.007
_refine_ls_shift/su_mean 0.000
_refine_ls_structure_factor_coef Fsqd
_refine_ls_weighting_details 'w=1/[\s^2^(Fo^2^)+(0.0584P)^2^+3.7722P] where P=(Fo^2^+2Fc^2^)/3'
_refine_ls_weighting_scheme calc
_refine_ls_wR_factor_gt 0.1105
_refine_ls_wR_factor_ref 0.1144
_reflns_Friedel_coverage 0.000
_reflns_number_gt 7454
_reflns_number_total 7943
_reflns_threshold_expression 'I > 2\s(I)'
_cod_data_source_file c7dt02431b2.cif
_cod_data_source_block 5
_cod_original_cell_volume 1912.17(7)
_cod_database_code 7043812
_shelx_space_group_comment
;
The symmetry employed for this shelxl refinement is uniquely defined
by the following loop, which should always be used as a source of
symmetry information in preference to the above space-group names.
They are only intended as comments.
;
_shelx_estimated_absorpt_t_min 0.249
_shelx_estimated_absorpt_t_max 0.513
_shelxl_version_number 2013-4

loop_
_space_group_symop_operation_xyz
'x, y, z'
'-x, -y, -z'

loop_
_atom_site_label
_atom_site_type_symbol
_atom_site_fract_x
_atom_site_fract_y
_atom_site_fract_z
_atom_site_U_iso_or_equiv
_atom_site_adp_type
_atom_site_occupancy
_atom_site_site_symmetry_order
_atom_site_calc_flag
_atom_site_refinement_flags_posn
_atom_site_refinement_flags_adp
_atom_site_refinement_flags_occupancy
_atom_site_disorder_assembly
_atom_site_disorder_group
Sb1 Sb 0.37637(2) 0.95292(2) 0.35680(2) 0.03954(9) Uani 1 1 d . . . . .
Br1 Br 0.18363(5) 0.79142(7) 0.29441(5) 0.0804(2) Uani 1 1 d . . . . .
Br2 Br 0.61572(5) 1.10183(3) 0.44780(3) 0.04830(12) Uani 1 1 d . . . . .
Br3 Br 0.36515(6) 1.02442(6) 0.20451(4) 0.07448(19) Uani 1 1 d . . . . .
C1 C 0.6318(4) 0.7102(3) 0.2878(3) 0.0372(7) Uani 1 1 d . . . . .
H1 H 0.6828 0.6740 0.2521 0.045 Uiso 1 1 calc R U . . .
N1 N 0.6203(3) 0.6899(2) 0.3685(2) 0.0327(6) Uani 1 1 d . . . . .
C2 C 0.5384(3) 0.7593(3) 0.3983(2) 0.0318(7) Uani 1 1 d . . . . .
H2 H 0.5134 0.7617 0.4545 0.038 Uiso 1 1 calc R U . . .
C3 C 0.4994(3) 0.8235(3) 0.3342(2) 0.0316(6) Uani 1 1 d . . . . .
N2 N 0.5602(3) 0.7898(2) 0.2642(2) 0.0337(6) Uani 1 1 d . . . . .
C4 C 0.6858(4) 0.6098(3) 0.4172(3) 0.0387(8) Uani 1 1 d . . . . .
C5 C 0.7946(4) 0.6538(3) 0.4827(3) 0.0473(9) Uani 1 1 d . . . . .
C6 C 0.8559(5) 0.5742(4) 0.5283(4) 0.0600(12) Uani 1 1 d . . . . .
H6 H 0.9313 0.6002 0.5728 0.072 Uiso 1 1 calc R U . . .
C7 C 0.8085(5) 0.4590(4) 0.5093(4) 0.0626(13) Uani 1 1 d . . . . .
H7 H 0.8506 0.4067 0.5419 0.075 Uiso 1 1 calc R U . . .
C8 C 0.7013(5) 0.4184(3) 0.4441(4) 0.0557(12) Uani 1 1 d . . . . .
H8 H 0.6710 0.3383 0.4319 0.067 Uiso 1 1 calc R U . . .
C9 C 0.6354(4) 0.4927(3) 0.3952(3) 0.0432(9) Uani 1 1 d . . . . .
C10 C 0.8464(4) 0.7816(4) 0.5057(4) 0.0559(11) Uani 1 1 d . . . . .
H10 H 0.7903 0.8233 0.4655 0.067 Uiso 1 1 calc R U . . .
C11 C 0.9767(5) 0.8016(5) 0.4873(5) 0.0716(15) Uani 1 1 d . . . . .
H11A H 1.0325 0.7586 0.5239 0.107 Uiso 1 1 calc R U . . .
H11B H 1.0084 0.8842 0.5036 0.107 Uiso 1 1 calc R U . . .
H11C H 0.9727 0.7747 0.4224 0.107 Uiso 1 1 calc R U . . .
C12 C 0.8485(5) 0.8316(4) 0.6047(5) 0.0745(17) Uani 1 1 d . . . . .
H12A H 0.7659 0.8135 0.6166 0.112 Uiso 1 1 calc R U . . .
H12B H 0.8714 0.9157 0.6156 0.112 Uiso 1 1 calc R U . . .
H12C H 0.9097 0.7978 0.6454 0.112 Uiso 1 1 calc R U . . .
C13 C 0.5182(5) 0.4474(3) 0.3226(3) 0.0499(10) Uani 1 1 d . . . . .
H13 H 0.4838 0.5148 0.2992 0.060 Uiso 1 1 calc R U . . .
C14 C 0.5456(8) 0.3663(5) 0.2423(5) 0.094(2) Uani 1 1 d . . . . .
H14A H 0.6080 0.4072 0.2171 0.141 Uiso 1 1 calc R U . . .
H14B H 0.4689 0.3415 0.1949 0.141 Uiso 1 1 calc R U . . .
H14C H 0.5774 0.2985 0.2635 0.141 Uiso 1 1 calc R U . . .
C15 C 0.4198(6) 0.3851(6) 0.3618(4) 0.0762(16) Uani 1 1 d . . . . .
H15A H 0.4509 0.3176 0.3840 0.114 Uiso 1 1 calc R U . . .
H15B H 0.3435 0.3599 0.3141 0.114 Uiso 1 1 calc R U . . .
H15C H 0.4019 0.4378 0.4124 0.114 Uiso 1 1 calc R U . . .
C16 C 0.5539(4) 0.8227(4) 0.1750(3) 0.0421(8) Uani 1 1 d . . . . .
C17 C 0.6448(4) 0.9073(4) 0.1669(3) 0.0457(9) Uani 1 1 d . . . . .
C18 C 0.6427(6) 0.9277(5) 0.0784(4) 0.0676(15) Uani 1 1 d . . . . .
H18 H 0.7030 0.9850 0.0694 0.081 Uiso 1 1 calc R U . . .
C19 C 0.5554(7) 0.8667(6) 0.0044(4) 0.082(2) Uani 1 1 d . . . . .
H19 H 0.5570 0.8815 -0.0549 0.098 Uiso 1 1 calc R U . . .
C20 C 0.4666(6) 0.7852(7) 0.0151(4) 0.0802(18) Uani 1 1 d . . . . .
H20 H 0.4062 0.7446 -0.0367 0.096 Uiso 1 1 calc R U . . .
C21 C 0.4631(5) 0.7604(5) 0.1013(3) 0.0645(13) Uani 1 1 d . . . . .
C22 C 0.7416(5) 0.9738(4) 0.2477(3) 0.0529(11) Uani 1 1 d . . . . .
H22 H 0.7110 0.9643 0.3037 0.064 Uiso 1 1 calc R U . . .
C23 C 0.8654(5) 0.9243(5) 0.2555(4) 0.0663(13) Uani 1 1 d . . . . .
H23A H 0.8512 0.8415 0.2567 0.099 Uiso 1 1 calc R U . . .
H23B H 0.9239 0.9639 0.3118 0.099 Uiso 1 1 calc R U . . .
H23C H 0.9003 0.9358 0.2029 0.099 Uiso 1 1 calc R U . . .
C24 C 0.7617(7) 1.1037(4) 0.2462(5) 0.0776(18) Uani 1 1 d . . . . .
H24A H 0.7977 1.1164 0.1944 0.116 Uiso 1 1 calc R U . . .
H24B H 0.8184 1.1439 0.3031 0.116 Uiso 1 1 calc R U . . .
H24C H 0.6816 1.1337 0.2401 0.116 Uiso 1 1 calc R U . . .
C25 C 0.352(2) 0.689(3) 0.1091(10) 0.067(5) Uani 0.58(6) 1 d . . P A 1
H25 H 0.3507 0.6990 0.1753 0.080 Uiso 0.58(6) 1 calc R U P A 1
C26 C 0.373(4) 0.563(2) 0.0789(15) 0.101(8) Uani 0.58(6) 1 d . . P A 1
H26A H 0.3726 0.5499 0.0137 0.152 Uiso 0.58(6) 1 calc R U P A 1
H26B H 0.3072 0.5101 0.0903 0.152 Uiso 0.58(6) 1 calc R U P A 1
H26C H 0.4542 0.5505 0.1136 0.152 Uiso 0.58(6) 1 calc R U P A 1
C27 C 0.226(2) 0.713(4) 0.0585(10) 0.101(8) Uani 0.58(6) 1 d . . P A 1
H27A H 0.2169 0.7944 0.0780 0.151 Uiso 0.58(6) 1 calc R U P A 1
H27B H 0.1594 0.6631 0.0723 0.151 Uiso 0.58(6) 1 calc R U P A 1
H27C H 0.2215 0.6983 -0.0073 0.151 Uiso 0.58(6) 1 calc R U P A 1
C25B C 0.383(2) 0.644(4) 0.1171(16) 0.062(6) Uani 0.42(6) 1 d . . P A 2
H25B H 0.3866 0.6512 0.1838 0.074 Uiso 0.42(6) 1 calc R U P A 2
C26B C 0.424(3) 0.527(3) 0.0853(19) 0.085(7) Uani 0.42(6) 1 d . . P A 2
H26D H 0.3674 0.4648 0.0964 0.128 Uiso 0.42(6) 1 calc R U P A 2
H26E H 0.5089 0.5246 0.1192 0.128 Uiso 0.42(6) 1 calc R U P A 2
H26F H 0.4222 0.5177 0.0199 0.128 Uiso 0.42(6) 1 calc R U P A 2
C27B C 0.249(2) 0.646(5) 0.068(2) 0.101(11) Uani 0.42(6) 1 d . . P A 2
H27D H 0.2429 0.6379 0.0025 0.151 Uiso 0.42(6) 1 calc R U P A 2
H27E H 0.2216 0.7188 0.0909 0.151 Uiso 0.42(6) 1 calc R U P A 2
H27F H 0.1952 0.5812 0.0800 0.151 Uiso 0.42(6) 1 calc R U P A 2
O101 O 0.8199(5) 0.5672(5) 0.2179(4) 0.1073(19) Uani 1 1 d D . . . .
C101 C 0.8965(9) 0.5103(9) 0.2765(7) 0.133(4) Uani 1 1 d D . . . .
H10A H 0.9483 0.5670 0.3287 0.160 Uiso 1 1 calc R U . . .
H10B H 0.8451 0.4546 0.3006 0.160 Uiso 1 1 calc R U . . .
C102 C 0.9728(12) 0.4520(11) 0.2277(7) 0.161(5) Uani 1 1 d D . . . .
H10C H 0.9376 0.3696 0.2069 0.193 Uiso 1 1 calc R U . . .
H10D H 1.0572 0.4567 0.2666 0.193 Uiso 1 1 calc R U . . .
C103 C 0.9780(7) 0.5068(7) 0.1517(5) 0.092(2) Uani 1 1 d D . . . .
H10E H 0.9587 0.4489 0.0946 0.110 Uiso 1 1 calc R U . . .
H10F H 1.0619 0.5495 0.1589 0.110 Uiso 1 1 calc R U . . .
C104 C 0.8821(7) 0.5888(6) 0.1493(4) 0.0824(17) Uani 1 1 d D . . . .
H10G H 0.9225 0.6700 0.1620 0.099 Uiso 1 1 calc R U . . .
H10H H 0.8233 0.5738 0.0890 0.099 Uiso 1 1 calc R U . . .
O201 O 0.0284(15) 0.8571(13) -0.0669(11) 0.281(8) Uani 1 1 d D . . . .
C201 C -0.0699(14) 0.827(2) -0.1368(11) 0.229(10) Uani 1 1 d D . . . .
H20A H -0.0454 0.7871 -0.1910 0.275 Uiso 1 1 calc R U . . .
H20B H -0.1062 0.8969 -0.1525 0.275 Uiso 1 1 calc R U . . .
C202 C -0.1581(9) 0.7522(10) -0.1081(10) 0.139(4) Uani 1 1 d D . . . .
H20C H -0.2412 0.7782 -0.1199 0.167 Uiso 1 1 calc R U . . .
H20D H -0.1652 0.6720 -0.1413 0.167 Uiso 1 1 calc R U . . .
C203 C -0.113(2) 0.758(2) -0.0173(14) 0.290(14) Uani 1 1 d D . . . .
H20E H -0.0639 0.6946 -0.0052 0.348 Uiso 1 1 calc R U . . .
H20F H -0.1815 0.7556 0.0156 0.348 Uiso 1 1 calc R U . . .
C204 C -0.0299(19) 0.878(3) 0.0100(12) 0.51(4) Uani 1 1 d D . . . .
H20G H -0.0785 0.9437 0.0084 0.616 Uiso 1 1 calc R U . . .
H20H H 0.0297 0.8872 0.0696 0.616 Uiso 1 1 calc R U . . .

loop_
_atom_site_aniso_label
_atom_site_aniso_U_11
_atom_site_aniso_U_22
_atom_site_aniso_U_33
_atom_site_aniso_U_23
_atom_site_aniso_U_13
_atom_site_aniso_U_12
Sb1 0.04334(14) 0.04062(14) 0.04570(15) 0.01503(10) 0.02236(10) 0.02107(10)
Br1 0.0415(3) 0.1123(5) 0.0787(4) -0.0064(3) 0.0181(2) -0.0040(3)
Br2 0.0729(3) 0.02425(17) 0.0597(3) 0.00765(16) 0.0418(2) 0.00625(17)
Br3 0.0925(4) 0.0978(4) 0.0636(3) 0.0476(3) 0.0388(3) 0.0615(4)
C1 0.0473(19) 0.0266(15) 0.0469(19) 0.0081(14) 0.0278(16) 0.0110(14)
N1 0.0408(15) 0.0207(12) 0.0445(16) 0.0094(11) 0.0219(12) 0.0097(11)
C2 0.0396(17) 0.0219(14) 0.0391(17) 0.0056(12) 0.0185(14) 0.0091(12)
C3 0.0346(16) 0.0268(15) 0.0386(17) 0.0059(13) 0.0173(13) 0.0100(12)
N2 0.0395(15) 0.0312(14) 0.0368(15) 0.0087(11) 0.0187(12) 0.0104(11)
C4 0.047(2) 0.0255(15) 0.056(2) 0.0166(15) 0.0280(17) 0.0146(14)
C5 0.044(2) 0.0371(19) 0.072(3) 0.0240(19) 0.0234(19) 0.0156(16)
C6 0.052(2) 0.051(2) 0.088(4) 0.032(2) 0.018(2) 0.022(2)
C7 0.072(3) 0.046(2) 0.089(4) 0.036(2) 0.033(3) 0.031(2)
C8 0.079(3) 0.0256(17) 0.080(3) 0.0220(19) 0.044(3) 0.0189(19)
C9 0.061(2) 0.0252(16) 0.056(2) 0.0129(15) 0.0352(19) 0.0147(16)
C10 0.043(2) 0.041(2) 0.086(3) 0.022(2) 0.011(2) 0.0077(17)
C11 0.065(3) 0.065(3) 0.091(4) 0.019(3) 0.034(3) -0.003(2)
C12 0.063(3) 0.047(3) 0.120(5) 0.003(3) 0.044(3) 0.008(2)
C13 0.074(3) 0.0274(17) 0.055(2) 0.0050(16) 0.034(2) 0.0048(17)
C14 0.121(6) 0.063(3) 0.095(5) -0.027(3) 0.057(4) -0.001(3)
C15 0.074(4) 0.081(4) 0.078(4) 0.019(3) 0.032(3) -0.005(3)
C16 0.051(2) 0.050(2) 0.0381(19) 0.0159(16) 0.0262(16) 0.0236(17)
C17 0.062(2) 0.044(2) 0.050(2) 0.0215(17) 0.0339(19) 0.0299(18)
C18 0.101(4) 0.066(3) 0.067(3) 0.040(3) 0.056(3) 0.041(3)
C19 0.116(5) 0.111(5) 0.045(3) 0.038(3) 0.040(3) 0.061(4)
C20 0.082(4) 0.126(5) 0.040(2) 0.012(3) 0.020(2) 0.036(4)
C21 0.065(3) 0.092(4) 0.037(2) 0.001(2) 0.019(2) 0.013(3)
C22 0.069(3) 0.038(2) 0.068(3) 0.0176(19) 0.045(2) 0.0109(19)
C23 0.064(3) 0.054(3) 0.084(4) 0.014(3) 0.024(3) 0.010(2)
C24 0.102(4) 0.040(2) 0.113(5) 0.023(3) 0.065(4) 0.013(3)
C25 0.075(10) 0.076(11) 0.044(5) 0.001(6) 0.012(5) 0.005(8)
C26 0.14(2) 0.073(12) 0.092(10) 0.005(10) 0.032(12) 0.001(12)
C27 0.072(9) 0.15(2) 0.060(7) -0.009(9) -0.004(6) -0.001(12)
C25B 0.059(10) 0.076(16) 0.047(7) -0.005(9) 0.017(7) 0.009(9)
C26B 0.094(16) 0.064(14) 0.087(12) -0.004(10) 0.010(11) 0.010(10)
C27B 0.059(10) 0.12(2) 0.100(15) -0.035(15) 0.003(9) 0.009(12)
O101 0.113(4) 0.114(4) 0.148(5) 0.065(4) 0.092(4) 0.073(3)
C101 0.147(8) 0.168(9) 0.158(8) 0.092(7) 0.113(7) 0.113(7)
C102 0.191(11) 0.222(13) 0.143(9) 0.087(9) 0.106(8) 0.149(11)
C103 0.078(4) 0.115(6) 0.079(4) -0.015(4) 0.030(3) 0.017(4)
C104 0.095(5) 0.079(4) 0.069(4) -0.006(3) 0.025(3) 0.010(3)
O201 0.36(2) 0.227(13) 0.263(17) -0.002(13) 0.142(17) -0.001(16)
C201 0.122(11) 0.31(3) 0.26(2) 0.12(2) 0.010(13) -0.002(13)
C202 0.093(6) 0.120(8) 0.221(14) 0.040(8) 0.052(8) 0.040(6)
C203 0.28(3) 0.43(4) 0.27(3) 0.18(3) 0.17(2) 0.16(3)
C204 0.22(2) 1.03(9) 0.187(18) -0.14(3) 0.154(17) -0.24(4)

loop_
_atom_type_symbol
_atom_type_description
_atom_type_scat_dispersion_real
_atom_type_scat_dispersion_imag
_atom_type_scat_source
C C 0.0181 0.0091 'International Tables Vol C Tables 4.2.6.8 and 6.1.1.4'
H H 0.0000 0.0000 'International Tables Vol C Tables 4.2.6.8 and 6.1.1.4'
N N 0.0311 0.0180 'International Tables Vol C Tables 4.2.6.8 and 6.1.1.4'
O O 0.0492 0.0322 'International Tables Vol C Tables 4.2.6.8 and 6.1.1.4'
Br Br -0.6763 1.2805 'International Tables Vol C Tables 4.2.6.8 and 6.1.1.4'
Sb Sb -0.0562 5.8946 'International Tables Vol C Tables 4.2.6.8 and 6.1.1.4'

loop_
_geom_angle_atom_site_label_1
_geom_angle_atom_site_label_2
_geom_angle_atom_site_label_3
_geom_angle
_geom_angle_site_symmetry_3
C3 Sb1 Br3 96.72(9) .
C3 Sb1 Br1 89.43(9) .
Br3 Sb1 Br1 95.11(3) .
C3 Sb1 Br2 82.63(9) .
Br3 Sb1 Br2 93.71(2) .
Br1 Sb1 Br2 168.76(2) .
C3 Sb1 Br2 89.80(9) 2_676
Br3 Sb1 Br2 172.588(18) 2_676
Br1 Sb1 Br2 88.457(19) 2_676
Br2 Sb1 Br2 83.595(12) 2_676
N1 C1 N2 109.0(3) .
N1 C1 H1 125.5 .
N2 C1 H1 125.5 .
C1 N1 C2 108.2(3) .
C1 N1 C4 125.0(3) .
C2 N1 C4 126.8(3) .
C3 C2 N1 108.8(3) .
C3 C2 H2 125.6 .
N1 C2 H2 125.6 .
C2 C3 N2 104.8(3) .
C2 C3 Sb1 121.1(2) .
N2 C3 Sb1 134.0(2) .
C1 N2 C3 109.2(3) .
C1 N2 C16 118.8(3) .
C3 N2 C16 132.0(3) .
C5 C4 C9 124.0(4) .
C5 C4 N1 118.1(3) .
C9 C4 N1 117.9(4) .
C4 C5 C6 116.7(4) .
C4 C5 C10 122.8(4) .
C6 C5 C10 120.4(4) .
C7 C6 C5 120.8(5) .
C7 C6 H6 119.6 .
C5 C6 H6 119.6 .
C8 C7 C6 121.0(4) .
C8 C7 H7 119.5 .
C6 C7 H7 119.5 .
C7 C8 C9 121.5(4) .
C7 C8 H8 119.3 .
C9 C8 H8 119.3 .
C8 C9 C4 116.0(4) .
C8 C9 C13 121.3(4) .
C4 C9 C13 122.8(4) .
C5 C10 C12 111.0(4) .
C5 C10 C11 111.1(4) .
C12 C10 C11 110.4(4) .
C5 C10 H10 108.1 .
C12 C10 H10 108.1 .
C11 C10 H10 108.1 .
C10 C11 H11A 109.5 .
C10 C11 H11B 109.5 .
H11A C11 H11B 109.5 .
C10 C11 H11C 109.5 .
H11A C11 H11C 109.5 .
H11B C11 H11C 109.5 .
C10 C12 H12A 109.5 .
C10 C12 H12B 109.5 .
H12A C12 H12B 109.5 .
C10 C12 H12C 109.5 .
H12A C12 H12C 109.5 .
H12B C12 H12C 109.5 .
C9 C13 C15 111.2(4) .
C9 C13 C14 111.1(5) .
C15 C13 C14 110.0(4) .
C9 C13 H13 108.1 .
C15 C13 H13 108.1 .
C14 C13 H13 108.1 .
C13 C14 H14A 109.5 .
C13 C14 H14B 109.5 .
H14A C14 H14B 109.5 .
C13 C14 H14C 109.5 .
H14A C14 H14C 109.5 .
H14B C14 H14C 109.5 .
C13 C15 H15A 109.5 .
C13 C15 H15B 109.5 .
H15A C15 H15B 109.5 .
C13 C15 H15C 109.5 .
H15A C15 H15C 109.5 .
H15B C15 H15C 109.5 .
C17 C16 C21 123.7(4) .
C17 C16 N2 118.1(4) .
C21 C16 N2 118.0(4) .
C16 C17 C18 116.1(5) .
C16 C17 C22 122.7(4) .
C18 C17 C22 121.2(4) .
C19 C18 C17 121.5(5) .
C19 C18 H18 119.2 .
C17 C18 H18 119.2 .
C20 C19 C18 120.6(5) .
C20 C19 H19 119.7 .
C18 C19 H19 119.7 .
C19 C20 C21 121.0(6) .
C19 C20 H20 119.5 .
C21 C20 H20 119.5 .
C16 C21 C20 117.1(5) .
C16 C21 C25 124.7(7) .
C20 C21 C25 117.1(8) .
C16 C21 C25B 117.7(10) .
C20 C21 C25B 123.3(9) .
C17 C22 C24 112.8(5) .
C17 C22 C23 111.2(4) .
C24 C22 C23 110.4(4) .
C17 C22 H22 107.4 .
C24 C22 H22 107.4 .
C23 C22 H22 107.4 .
C22 C23 H23A 109.5 .
C22 C23 H23B 109.5 .
H23A C23 H23B 109.5 .
C22 C23 H23C 109.5 .
H23A C23 H23C 109.5 .
H23B C23 H23C 109.5 .
C22 C24 H24A 109.5 .
C22 C24 H24B 109.5 .
H24A C24 H24B 109.5 .
C22 C24 H24C 109.5 .
H24A C24 H24C 109.5 .
H24B C24 H24C 109.5 .
C21 C25 C27 117.6(14) .
C21 C25 C26 105.0(15) .
C27 C25 C26 111.8(13) .
C21 C25 H25 107.3 .
C27 C25 H25 107.3 .
C26 C25 H25 107.3 .
C25 C26 H26A 109.5 .
C25 C26 H26B 109.5 .
H26A C26 H26B 109.5 .
C25 C26 H26C 109.5 .
H26A C26 H26C 109.5 .
H26B C26 H26C 109.5 .
C25 C27 H27A 109.5 .
C25 C27 H27B 109.5 .
H27A C27 H27B 109.5 .
C25 C27 H27C 109.5 .
H27A C27 H27C 109.5 .
H27B C27 H27C 109.5 .
C26B C25B C27B 109.7(16) .
C26B C25B C21 117.6(17) .
C27B C25B C21 105.8(18) .
C26B C25B H25B 107.8 .
C27B C25B H25B 107.8 .
C21 C25B H25B 107.8 .
C25B C26B H26D 109.5 .
C25B C26B H26E 109.5 .
H26D C26B H26E 109.5 .
C25B C26B H26F 109.5 .
H26D C26B H26F 109.5 .
H26E C26B H26F 109.5 .
C25B C27B H27D 109.5 .
C25B C27B H27E 109.5 .
H27D C27B H27E 109.5 .
C25B C27B H27F 109.5 .
H27D C27B H27F 109.5 .
H27E C27B H27F 109.5 .
C101 O101 C104 107.2(5) .
C102 C101 O101 108.6(7) .
C102 C101 H10A 110.0 .
O101 C101 H10A 110.0 .
C102 C101 H10B 110.0 .
O101 C101 H10B 110.0 .
H10A C101 H10B 108.4 .
C101 C102 C103 106.8(7) .
C101 C102 H10C 110.4 .
C103 C102 H10C 110.4 .
C101 C102 H10D 110.4 .
C103 C102 H10D 110.4 .
H10C C102 H10D 108.6 .
C102 C103 C104 106.1(6) .
C102 C103 H10E 110.5 .
C104 C103 H10E 110.5 .
C102 C103 H10F 110.5 .
C104 C103 H10F 110.5 .
H10E C103 H10F 108.7 .
O101 C104 C103 105.1(6) .
O101 C104 H10G 110.7 .
C103 C104 H10G 110.7 .
O101 C104 H10H 110.7 .
C103 C104 H10H 110.7 .
H10G C104 H10H 108.8 .
C201 O201 C204 102.0(14) .
O201 C201 C202 106.4(13) .
O201 C201 C204 41.0(8) .
C202 C201 C204 75.3(9) .
O201 C201 H20A 110.4 .
C202 C201 H20A 110.4 .
C204 C201 H20A 148.0 .
O201 C201 H20B 110.4 .
C202 C201 H20B 110.4 .
C204 C201 H20B 97.8 .
H20A C201 H20B 108.6 .
C203 C202 C201 105.8(12) .
C203 C202 H20C 110.6 .
C201 C202 H20C 110.6 .
C203 C202 H20D 110.6 .
C201 C202 H20D 110.6 .
H20C C202 H20D 108.7 .
C202 C203 C204 102.0(14) .
C202 C203 H20E 111.4 .
C204 C203 H20E 111.4 .
C202 C203 H20F 111.4 .
C204 C203 H20F 111.4 .
H20E C203 H20F 109.2 .
O201 C204 C203 93.5(14) .
O201 C204 C201 37.0(7) .
C203 C204 C201 71.5(9) .
O201 C204 H20G 113.0 .
C203 C204 H20G 113.0 .
C201 C204 H20G 94.1 .
O201 C204 H20H 113.0 .
C203 C204 H20H 113.0 .
C201 C204 H20H 149.0 .
H20G C204 H20H 110.4 .

loop_
_geom_bond_atom_site_label_1
_geom_bond_atom_site_label_2
_geom_bond_distance
_geom_bond_site_symmetry_2
Sb1 C3 2.182(3) .
Sb1 Br3 2.5739(5) .
Sb1 Br1 2.6272(6) .
Sb1 Br2 2.9758(5) .
Sb1 Br2 3.1293(5) 2_676
C1 N1 1.318(5) .
C1 N2 1.334(5) .
C1 H1 0.9500 .
N1 C2 1.382(4) .
N1 C4 1.450(5) .
C2 C3 1.355(5) .
C2 H2 0.9500 .
C3 N2 1.403(4) .
N2 C16 1.462(5) .
C4 C5 1.392(6) .
C4 C9 1.403(5) .
C5 C6 1.402(6) .
C5 C10 1.522(6) .
C6 C7 1.374(7) .
C6 H6 0.9500 .
C7 C8 1.371(8) .
C7 H7 0.9500 .
C8 C9 1.402(6) .
C8 H8 0.9500 .
C9 C13 1.510(7) .
C10 C12 1.526(8) .
C10 C11 1.531(7) .
C10 H10 1.0000 .
C11 H11A 0.9800 .
C11 H11B 0.9800 .
C11 H11C 0.9800 .
C12 H12A 0.9800 .
C12 H12B 0.9800 .
C12 H12C 0.9800 .
C13 C15 1.529(7) .
C13 C14 1.536(6) .
C13 H13 1.0000 .
C14 H14A 0.9800 .
C14 H14B 0.9800 .
C14 H14C 0.9800 .
C15 H15A 0.9800 .
C15 H15B 0.9800 .
C15 H15C 0.9800 .
C16 C17 1.386(6) .
C16 C21 1.395(7) .
C17 C18 1.403(6) .
C17 C22 1.506(7) .
C18 C19 1.373(10) .
C18 H18 0.9500 .
C19 C20 1.361(10) .
C19 H19 0.9500 .
C20 C21 1.396(7) .
C20 H20 0.9500 .
C21 C25 1.463(17) .
C21 C25B 1.64(3) .
C22 C24 1.534(6) .
C22 C23 1.534(7) .
C22 H22 1.0000 .
C23 H23A 0.9800 .
C23 H23B 0.9800 .
C23 H23C 0.9800 .
C24 H24A 0.9800 .
C24 H24B 0.9800 .
C24 H24C 0.9800 .
C25 C27 1.52(2) .
C25 C26 1.540(19) .
C25 H25 1.0000 .
C26 H26A 0.9800 .
C26 H26B 0.9800 .
C26 H26C 0.9800 .
C27 H27A 0.9800 .
C27 H27B 0.9800 .
C27 H27C 0.9800 .
C25B C26B 1.53(2) .
C25B C27B 1.53(3) .
C25B H25B 1.0000 .
C26B H26D 0.9800 .
C26B H26E 0.9800 .
C26B H26F 0.9800 .
C27B H27D 0.9800 .
C27B H27E 0.9800 .
C27B H27F 0.9800 .
O101 C101 1.399(9) .
O101 C104 1.407(8) .
C101 C102 1.400(10) .
C101 H10A 0.9900 .
C101 H10B 0.9900 .
C102 C103 1.420(11) .
C102 H10C 0.9900 .
C102 H10D 0.9900 .
C103 C104 1.507(10) .
C103 H10E 0.9900 .
C103 H10F 0.9900 .
C104 H10G 0.9900 .
C104 H10H 0.9900 .
O201 C201 1.331(15) .
O201 C204 1.450(15) .
C201 C202 1.437(14) .
C201 C204 2.162(18) .
C201 H20A 0.9900 .
C201 H20B 0.9900 .
C202 C203 1.359(16) .
C202 H20C 0.9900 .
C202 H20D 0.9900 .
C203 C204 1.560(19) .
C203 H20E 0.9900 .
C203 H20F 0.9900 .
C204 H20G 0.9900 .
C204 H20H 0.9900 .
